data_1521693
loop_
_publ_author_name
'Onoda-Yamamuro, N.'
'Yamamuro, O.'
'Matsuo, T.'
'Ichikawa, M.'
'Ibberson, R.M.'
'David, W.I.F.'

_publ_section_title
;
 Neutron diffraction study on hydrogen bond structure in K3 H (Se O4)2 and
 K3 D (Se O4)2 crystals
;
_journal_name_full 'Journal of Physics: Condensed Matter'
_journal_page_first 8559
_journal_page_last 8565
_journal_volume 12
_journal_year 2000
_chemical_formula_sum 'D K3 O8 Se2'
_chemical_name_systematic 'K3 D (Se O4)2'
_space_group_IT_number 15
_symmetry_space_group_name_Hall '-A 2ya'
_symmetry_space_group_name_H-M 'A 1 2/a 1'
_cell_angle_alpha 90
_cell_angle_beta 103.617
_cell_angle_gamma 90
_cell_formula_units_Z 4
_cell_length_a 10.08029
_cell_length_b 5.87311
_cell_length_c 14.86206
_cell_volume 855.141
_citation_journal_id_ASTM JCOMEL
_cod_data_source_file Onoda-Yamamuro_JCOMEL_2000_1517.cif
_cod_data_source_block D1K3O8Se2
_cod_original_cell_volume 855.1411
_cod_original_sg_symbol_Hall '-C 2yc (z,y,-x)'
_cod_original_formula_sum 'D1 K3 O8 Se2'
_cod_database_code 1521693

loop_
_symmetry_equiv_pos_as_xyz
x,y,z
-x+1/2,y,-z
-x,-y,-z
x-1/2,-y,z
x,y+1/2,z+1/2
-x+1/2,y+1/2,-z+1/2
-x,-y+1/2,-z+1/2
x-1/2,-y+1/2,z+1/2

loop_
_atom_site_label
_atom_site_type_symbol
_atom_site_fract_x
_atom_site_fract_y
_atom_site_fract_z
_atom_site_occupancy
_atom_site_U_iso_or_equiv
O3 O-2 0.6251 0.2495 0.1546 1 0.0
K2 K+1 0.6524 0.7377 0.1968 1 0.0
D1 D+1 0.485 0.0394 -0.0035 0.5 0.0
O2 O-2 0.4343 0.1832 0.0014 1 0.0
O4 O-2 0.3821 0.4675 0.1304 1 0.0
O1 O-2 0.3977 0.0131 0.1587 1 0.0
Se1 Se+6 0.4595 0.2339 0.1163 1 0.0
K1 K+1 0.25 0.7594 0 1 0.0
